data_4332323
loop_
_publ_author_name
'Ch\/lopek, Krzysztof'
'Bothe, Eberhard'
'Neese, Frank'
'Weyherm\"uller, Thomas'
'Wieghardt, Karl'

_publ_section_title
;
 Molecular and Electronic Structures of Tetrahedral Complexes of Nickel
 and Cobalt ContainingN,N&#x2018;-Disubstituted,
 Bulkyo-Diiminobenzosemiquinonate(1&#x2212;) \p-Radical Ligands
;
_journal_issue 16
_journal_name_full 'Inorganic Chemistry'
_journal_page_first 6298
_journal_page_last 6307
_journal_paper_doi 10.1021/ic060242l
_journal_volume 45
_journal_year 2006
_chemical_formula_sum 'C68 H92 Co N4'
_chemical_formula_weight 1024.39
_chemical_name_systematic
; 
 ? 
;
_space_group_IT_number 88
_symmetry_cell_setting tetragonal
_symmetry_space_group_name_Hall '-I 4ad'
_symmetry_space_group_name_H-M 'I 41/a :2'
_atom_sites_solution_hydrogens geom
_atom_sites_solution_primary direct
_atom_sites_solution_secondary difmap
_audit_creation_method SHELXL-97
_cell_angle_alpha 90.00
_cell_angle_beta 90.00
_cell_angle_gamma 90.00
_cell_formula_units_Z 4
_cell_length_a 20.357(2)
_cell_length_b 20.357(2)
_cell_length_c 14.742(2)
_cell_measurement_temperature 203(2)
_cell_volume 6109.2(12)
_computing_cell_refinement SAINT
_computing_data_collection SAINT
_computing_data_reduction SAINT
_computing_structure_refinement 'SHELXL-97 (Sheldrick, 1997)'
_computing_structure_solution 'SHELXS-97 (Sheldrick, 1990)'
_diffrn_ambient_temperature 203(2)
_diffrn_measured_fraction_theta_full 0.472
_diffrn_measured_fraction_theta_max 0.472
_diffrn_measurement_device_type 'Siemens SMART'
_diffrn_measurement_method '\w, 0.3 deg./frame'
_diffrn_radiation_monochromator graphite
_diffrn_radiation_source 'fine-focus sealed tube'
_diffrn_radiation_type CuK\a
_diffrn_radiation_wavelength 1.54178
_diffrn_reflns_av_R_equivalents 0.0543
_diffrn_reflns_av_sigmaI/netI 0.0393
_diffrn_reflns_limit_h_max 18
_diffrn_reflns_limit_h_min -18
_diffrn_reflns_limit_k_max 18
_diffrn_reflns_limit_k_min -18
_diffrn_reflns_limit_l_max 11
_diffrn_reflns_limit_l_min -13
_diffrn_reflns_number 7953
_diffrn_reflns_theta_full 45.61
_diffrn_reflns_theta_max 45.61
_diffrn_reflns_theta_min 5.71
_exptl_absorpt_coefficient_mu 2.505
_exptl_absorpt_correction_T_max 0.681
_exptl_absorpt_correction_T_min 0.449
_exptl_absorpt_correction_type multi-scan
_exptl_crystal_colour black
_exptl_crystal_density_diffrn 1.114
_exptl_crystal_density_method 'not measured'
_exptl_crystal_description 'opaque parallelepiped'
_exptl_crystal_F_000 2220
_exptl_crystal_size_max 0.30
_exptl_crystal_size_mid 0.18
_exptl_crystal_size_min 0.11
_refine_diff_density_max 0.226
_refine_diff_density_min -0.219
_refine_diff_density_rms 0.042
_refine_ls_extinction_method none
_refine_ls_goodness_of_fit_ref 1.243
_refine_ls_hydrogen_treatment mixed
_refine_ls_matrix_type full
_refine_ls_number_parameters 185
_refine_ls_number_reflns 1269
_refine_ls_number_restraints 132
_refine_ls_restrained_S_all 1.274
_refine_ls_R_factor_all 0.0851
_refine_ls_R_factor_gt 0.0769
_refine_ls_shift/su_max 0.001
_refine_ls_shift/su_mean 0.000
_refine_ls_structure_factor_coef Fsqd
_refine_ls_weighting_details 'w=1/[\s^2^(Fo^2^)+(0.0241P)^2^+35.1824P] where P=(Fo^2^+2Fc^2^)/3'
_refine_ls_weighting_scheme calc
_refine_ls_wR_factor_gt 0.1432
_refine_ls_wR_factor_ref 0.1467
_reflns_number_gt 1189
_reflns_number_total 1269
_reflns_threshold_expression >2sigma(I)
_cod_data_source_file ic060242lsup1.cif
_cod_data_source_block 3
_cod_depositor_comments
;
The following automatic conversions were performed:

'_symmetry_cell_setting' value 'Tetragonal' changed to 'tetragonal'
according to /home/saulius/struct/CIF-dictionaries/cif_core.dic
dictionary named 'cif_core.dic' version 2.4.2 from 2011-04-26.

Automatic conversion script
Id: cif_fix_values 1891 2012-01-12 08:04:46Z andrius 

The following automatic conversions were performed:

'_refine_ls_weighting_scheme' value 'calc
w=1/[\s^2^(Fo^2^)+(0.0241P)^2^+35.1824P] where P=(Fo^2^+2Fc^2^)/3'
was changed to 'calc'. New tag '_refine_ls_weighting_details' was
created. The value of the new tag was set to
'w=1/[\s^2^(Fo^2^)+(0.0241P)^2^+35.1824P] where P=(Fo^2^+2Fc^2^)/3'.

Automatic conversion script
Id: cif_fix_values 3143 2015-03-26 13:38:13Z robertas 
;
_cod_original_sg_symbol_H-M I4(1)/a
_cod_database_code 4332323

loop_
_symmetry_equiv_pos_as_xyz
'x, y, z'
'-x+1/2, -y, z+1/2'
'-y+3/4, x+1/4, z+1/4'
'y+3/4, -x+3/4, z+3/4'
'x+1/2, y+1/2, z+1/2'
'-x+1, -y+1/2, z+1'
'-y+5/4, x+3/4, z+3/4'
'y+5/4, -x+5/4, z+5/4'
'-x, -y, -z'
'x-1/2, y, -z-1/2'
'y-3/4, -x-1/4, -z-1/4'
'-y-3/4, x-3/4, -z-3/4'
'-x+1/2, -y+1/2, -z+1/2'
'x, y+1/2, -z'
'y-1/4, -x+1/4, -z+1/4'
'-y-1/4, x-1/4, -z-1/4'

loop_
_atom_site_label
_atom_site_type_symbol
_atom_site_fract_x
_atom_site_fract_y
_atom_site_fract_z
_atom_site_U_iso_or_equiv
_atom_site_adp_type
_atom_site_occupancy
_atom_site_calc_flag
_atom_site_refinement_flags
_atom_site_disorder_assembly
_atom_site_disorder_group
Co1 Co 0.5000 0.7500 0.1250 0.0272(7) Uani 1 d S . .
N1 N 0.5628(3) 0.7454(2) 0.0281(4) 0.0349(15) Uani 1 d . . .
C2 C 0.5357(3) 0.7462(3) -0.0557(5) 0.0350(18) Uani 1 d . . .
C3 C 0.5670(3) 0.7386(3) -0.1408(5) 0.049(2) Uani 1 d . . .
H3 H 0.6129 0.7301 -0.1424 0.059 Uiso 1 calc R . .
C4 C 0.5338(3) 0.7431(4) -0.2199(5) 0.066(3) Uani 1 d . . .
H4 H 0.5563 0.7369 -0.2757 0.079 Uiso 1 calc R . .
C5 C 0.6336(3) 0.7437(3) 0.0352(5) 0.0330(18) Uani 1 d . . .
C6 C 0.6623(3) 0.6986(3) 0.0938(4) 0.0353(18) Uani 1 d . . .
H6 H 0.6353 0.6708 0.1298 0.042 Uiso 1 calc R . .
C7 C 0.7308(4) 0.6938(3) 0.1000(5) 0.0396(19) Uani 1 d . . .
C8 C 0.7688(3) 0.7353(4) 0.0466(5) 0.043(2) Uani 1 d . . .
H8 H 0.8152 0.7318 0.0493 0.052 Uiso 1 calc R . .
C9 C 0.7412(4) 0.7817(3) -0.0103(5) 0.044(2) Uani 1 d . . .
C10 C 0.6731(4) 0.7861(3) -0.0139(5) 0.0402(19) Uani 1 d . . .
H10 H 0.6533 0.8188 -0.0507 0.048 Uiso 1 calc R . .
C11 C 0.7639(3) 0.6426(3) 0.1613(4) 0.048(2) Uani 1 d D . .
C15 C 0.7857(3) 0.8252(3) -0.0704(5) 0.057(2) Uani 1 d D . .
C12 C 0.8147(4) 0.6770(5) 0.2232(7) 0.066(3) Uani 0.749(7) d PD A 1
H12A H 0.8460 0.7015 0.1857 0.099 Uiso 0.749(7) calc PR A 1
H12B H 0.8382 0.6439 0.2589 0.099 Uiso 0.749(7) calc PR A 1
H12C H 0.7919 0.7073 0.2641 0.099 Uiso 0.749(7) calc PR A 1
C13 C 0.7152(4) 0.6043(6) 0.2191(8) 0.099(5) Uani 0.749(7) d PD A 1
H13A H 0.6918 0.6347 0.2593 0.149 Uiso 0.749(7) calc PR A 1
H13B H 0.7389 0.5718 0.2556 0.149 Uiso 0.749(7) calc PR A 1
H13C H 0.6836 0.5819 0.1796 0.149 Uiso 0.749(7) calc PR A 1
C14 C 0.8016(5) 0.5953(5) 0.0980(6) 0.079(4) Uani 0.749(7) d PD A 1
H14A H 0.8329 0.6204 0.0612 0.119 Uiso 0.749(7) calc PR A 1
H14B H 0.7705 0.5727 0.0582 0.119 Uiso 0.749(7) calc PR A 1
H14C H 0.8255 0.5629 0.1345 0.119 Uiso 0.749(7) calc PR A 1
C16 C 0.8321(6) 0.7813(5) -0.1246(9) 0.103(6) Uani 0.645(6) d PD B 1
H16A H 0.8064 0.7523 -0.1640 0.155 Uiso 0.645(6) calc PR B 1
H16B H 0.8585 0.7548 -0.0828 0.155 Uiso 0.645(6) calc PR B 1
H16C H 0.8611 0.8087 -0.1617 0.155 Uiso 0.645(6) calc PR B 1
C17 C 0.7457(5) 0.8683(5) -0.1373(7) 0.073(4) Uani 0.645(6) d PD B 1
H17A H 0.7156 0.8965 -0.1032 0.109 Uiso 0.645(6) calc PR B 1
H17B H 0.7205 0.8399 -0.1783 0.109 Uiso 0.645(6) calc PR B 1
H17C H 0.7758 0.8957 -0.1728 0.109 Uiso 0.645(6) calc PR B 1
C18 C 0.8250(6) 0.8711(6) -0.0079(8) 0.085(4) Uani 0.645(6) d PD B 1
H18A H 0.7947 0.8991 0.0263 0.128 Uiso 0.645(6) calc PR B 1
H18B H 0.8542 0.8987 -0.0446 0.128 Uiso 0.645(6) calc PR B 1
H18C H 0.8513 0.8448 0.0344 0.128 Uiso 0.645(6) calc PR B 1
C12X C 0.8397(5) 0.6415(13) 0.1686(19) 0.066(3) Uani 0.251(7) d PD A 2
H12D H 0.8532 0.6063 0.2100 0.099 Uiso 0.251(7) calc PR A 2
H12E H 0.8552 0.6838 0.1921 0.099 Uiso 0.251(7) calc PR A 2
H12F H 0.8588 0.6338 0.1085 0.099 Uiso 0.251(7) calc PR A 2
C13X C 0.7362(13) 0.6532(15) 0.2583(11) 0.099(5) Uani 0.251(7) d PD A 2
H13D H 0.7564 0.6215 0.3000 0.149 Uiso 0.251(7) calc PR A 2
H13E H 0.6885 0.6468 0.2577 0.149 Uiso 0.251(7) calc PR A 2
H13F H 0.7463 0.6979 0.2785 0.149 Uiso 0.251(7) calc PR A 2
C14X C 0.7415(12) 0.5732(8) 0.130(2) 0.079(4) Uani 0.251(7) d PD A 2
H14D H 0.7625 0.5398 0.1680 0.119 Uiso 0.251(7) calc PR A 2
H14E H 0.7541 0.5665 0.0666 0.119 Uiso 0.251(7) calc PR A 2
H14F H 0.6937 0.5697 0.1358 0.119 Uiso 0.251(7) calc PR A 2
C16X C 0.7793(11) 0.7988(10) -0.1688(9) 0.103(6) Uani 0.355(6) d PD B 2
H16D H 0.7909 0.7520 -0.1700 0.155 Uiso 0.355(6) calc PR B 2
H16E H 0.8090 0.8232 -0.2087 0.155 Uiso 0.355(6) calc PR B 2
H16F H 0.7340 0.8043 -0.1898 0.155 Uiso 0.355(6) calc PR B 2
C17X C 0.7678(10) 0.8985(5) -0.0707(14) 0.073(4) Uani 0.355(6) d PD B 2
H17D H 0.7982 0.9224 -0.1103 0.109 Uiso 0.355(6) calc PR B 2
H17E H 0.7710 0.9159 -0.0088 0.109 Uiso 0.355(6) calc PR B 2
H17F H 0.7228 0.9040 -0.0930 0.109 Uiso 0.355(6) calc PR B 2
C18X C 0.8597(6) 0.8194(10) -0.0445(16) 0.085(4) Uani 0.355(6) d PD B 2
H18D H 0.8725 0.7730 -0.0437 0.128 Uiso 0.355(6) calc PR B 2
H18E H 0.8667 0.8385 0.0158 0.128 Uiso 0.355(6) calc PR B 2
H18F H 0.8864 0.8430 -0.0891 0.128 Uiso 0.355(6) calc PR B 2

loop_
_atom_site_aniso_label
_atom_site_aniso_U_11
_atom_site_aniso_U_22
_atom_site_aniso_U_33
_atom_site_aniso_U_23
_atom_site_aniso_U_13
_atom_site_aniso_U_12
Co1 0.0247(8) 0.0247(8) 0.0320(13) 0.000 0.000 0.000
N1 0.027(4) 0.035(4) 0.042(4) -0.006(3) 0.000(3) 0.004(3)
C2 0.025(4) 0.039(4) 0.041(5) -0.001(4) 0.001(4) 0.004(4)
C3 0.038(5) 0.064(5) 0.044(6) -0.006(4) 0.008(5) 0.005(4)
C4 0.056(5) 0.107(7) 0.035(5) -0.008(5) 0.004(4) 0.007(5)
C5 0.026(5) 0.036(4) 0.037(5) -0.008(4) 0.002(4) -0.001(4)
C6 0.039(5) 0.036(4) 0.031(4) -0.001(4) 0.000(4) -0.002(4)
C7 0.033(5) 0.037(5) 0.049(5) -0.013(4) -0.011(4) 0.007(4)
C8 0.031(5) 0.037(5) 0.063(5) -0.005(5) 0.004(5) -0.007(4)
C9 0.039(6) 0.037(5) 0.056(5) -0.008(4) 0.010(4) 0.001(4)
C10 0.036(5) 0.028(4) 0.056(5) -0.001(4) 0.000(4) 0.004(4)
C11 0.039(5) 0.050(5) 0.057(5) -0.001(5) -0.007(4) 0.009(4)
C15 0.038(5) 0.060(5) 0.072(6) 0.011(5) 0.015(5) -0.004(5)
C12 0.047(7) 0.071(8) 0.080(9) -0.003(6) -0.029(7) 0.005(6)
C13 0.052(8) 0.108(12) 0.137(13) 0.088(11) -0.003(8) 0.002(7)
C14 0.079(8) 0.065(7) 0.093(9) 0.005(7) -0.011(8) 0.033(7)
C16 0.100(12) 0.079(9) 0.131(14) 0.028(9) 0.083(11) 0.028(9)
C17 0.075(9) 0.057(9) 0.086(12) 0.009(7) 0.039(9) -0.002(7)
C18 0.063(9) 0.070(9) 0.122(12) 0.006(9) 0.016(8) -0.021(7)
C12X 0.047(7) 0.071(8) 0.080(9) -0.003(6) -0.029(7) 0.005(6)
C13X 0.052(8) 0.108(12) 0.137(13) 0.088(11) -0.003(8) 0.002(7)
C14X 0.079(8) 0.065(7) 0.093(9) 0.005(7) -0.011(8) 0.033(7)
C16X 0.100(12) 0.079(9) 0.131(14) 0.028(9) 0.083(11) 0.028(9)
C17X 0.075(9) 0.057(9) 0.086(12) 0.009(7) 0.039(9) -0.002(7)
C18X 0.063(9) 0.070(9) 0.122(12) 0.006(9) 0.016(8) -0.021(7)

loop_
_atom_type_symbol
_atom_type_description
_atom_type_scat_dispersion_real
_atom_type_scat_dispersion_imag
_atom_type_scat_source
C C 0.0181 0.0091 'International Tables Vol C Tables 4.2.6.8 and 6.1.1.4'
H H 0.0000 0.0000 'International Tables Vol C Tables 4.2.6.8 and 6.1.1.4'
N N 0.0311 0.0180 'International Tables Vol C Tables 4.2.6.8 and 6.1.1.4'
Co Co -2.3653 3.6143 'International Tables Vol C Tables 4.2.6.8 and 6.1.1.4'

loop_
_geom_angle_atom_site_label_1
_geom_angle_atom_site_label_2
_geom_angle_atom_site_label_3
_geom_angle
_geom_angle_site_symmetry_1
_geom_angle_site_symmetry_3
N1 Co1 N1 123.6(2) 12_766 6_564
N1 Co1 N1 123.6(2) 12_766 .
N1 Co1 N1 83.8(3) 6_564 .
N1 Co1 N1 83.8(3) 12_766 15_565
N1 Co1 N1 123.6(2) 6_564 15_565
N1 Co1 N1 123.6(2) . 15_565
C2 N1 C5 118.3(5) . .
C2 N1 Co1 114.0(4) . .
C5 N1 Co1 127.7(4) . .
N1 C2 C3 128.6(6) . .
N1 C2 C2 114.0(3) . 6_564
C3 C2 C2 117.4(4) . 6_564
C4 C3 C2 122.1(7) . .
C3 C4 C4 120.3(4) . 6_564
C10 C5 C6 119.5(6) . .
C10 C5 N1 121.7(6) . .
C6 C5 N1 118.7(6) . .
C5 C6 C7 120.4(6) . .
C8 C7 C6 118.2(6) . .
C8 C7 C11 120.1(6) . .
C6 C7 C11 121.6(7) . .
C9 C8 C7 122.3(6) . .
C8 C9 C10 118.2(7) . .
C8 C9 C15 120.1(7) . .
C10 C9 C15 121.7(7) . .
C5 C10 C9 121.3(6) . .
C13 C11 C7 113.0(6) . .
C13 C11 C14 110.1(5) . .
C7 C11 C14 106.6(6) . .
C13 C11 C12 109.7(5) . .
C7 C11 C12 109.4(6) . .
C14 C11 C12 107.9(5) . .
C13 C11 C12X 127.1(12) . .
C7 C11 C12X 119.3(12) . .
C14 C11 C12X 62.5(9) . .
C12 C11 C12X 45.5(9) . .
C13 C11 C13X 47.0(10) . .
C7 C11 C13X 106.7(12) . .
C14 C11 C13X 145.5(13) . .
C12 C11 C13X 68.7(10) . .
C12X C11 C13X 107.4(7) . .
C13 C11 C14X 60.6(10) . .
C7 C11 C14X 108.3(11) . .
C14 C11 C14X 53.2(10) . .
C12 C11 C14X 141.6(11) . .
C12X C11 C14X 107.6(7) . .
C13X C11 C14X 107.0(7) . .
C16 C15 C17X 135.6(10) . .
C16 C15 C18 110.3(6) . .
C17X C15 C18 62.2(8) . .
C16 C15 C9 109.1(7) . .
C17X C15 C9 114.8(9) . .
C18 C15 C9 108.1(7) . .
C16 C15 C17 108.9(6) . .
C17X C15 C17 47.5(7) . .
C18 C15 C17 108.1(5) . .
C9 C15 C17 112.4(7) . .
C16 C15 C16X 50.2(7) . .
C17X C15 C16X 108.4(7) . .
C18 C15 C16X 144.5(11) . .
C9 C15 C16X 106.7(10) . .
C17 C15 C16X 63.8(7) . .
C16 C15 C18X 59.1(8) . .
C17X C15 C18X 107.6(7) . .
C18 C15 C18X 52.8(7) . .
C9 C15 C18X 112.5(10) . .
C17 C15 C18X 134.9(10) . .
C16X C15 C18X 106.5(7) . .

loop_
_geom_bond_atom_site_label_1
_geom_bond_atom_site_label_2
_geom_bond_distance
_geom_bond_site_symmetry_2
Co1 N1 1.920(5) 12_766
Co1 N1 1.920(5) 6_564
Co1 N1 1.920(5) .
Co1 N1 1.920(5) 15_565
N1 C2 1.354(8) .
N1 C5 1.445(8) .
C2 C3 1.416(9) .
C2 C2 1.460(12) 6_564
C3 C4 1.349(9) .
C4 C4 1.406(14) 6_564
C5 C10 1.384(9) .
C5 C6 1.389(8) .
C6 C7 1.401(9) .
C7 C8 1.390(9) .
C7 C11 1.535(9) .
C8 C9 1.382(9) .
C9 C10 1.390(9) .
C9 C15 1.546(9) .
C11 C13 1.522(7) .
C11 C14 1.544(7) .
C11 C12 1.546(7) .
C11 C12X 1.546(8) .
C11 C13X 1.553(9) .
C11 C14X 1.553(8) .
C15 C16 1.525(7) .
C15 C17X 1.536(8) .
C15 C18 1.538(7) .
C15 C17 1.550(7) .
C15 C16X 1.553(8) .
C15 C18X 1.559(8) .
